data_4002693
loop_
_publ_author_name
'Plonka, Anna M.'
'Chen, Xianyin'
'Wang, Hao'
'Krishna, Rajamani'
'Dong, Xinglong'
'Banerjee, Debasis'
'Woerner, William R.'
'Han, Yu'
'Li, Jing'
'Parise, John B.'

_publ_section_title
;
 Light Hydrocarbon Adsorption Mechanisms in Two Calcium-Based Microporous
 Metal Organic Frameworks
;
_journal_coden_ASTM CMATEX
_journal_issue 6
_journal_name_full 'Chemistry of Materials'
_journal_page_first 1636
_journal_page_last 1646
_journal_paper_doi 10.1021/acs.chemmater.5b03792
_journal_volume 28
_journal_year 2016
_chemical_formula_sum 'C14.86 H10.58 Ca O6 S'
_chemical_formula_weight 357.28
_chemical_name_common SBMOF1_C2H6
_space_group_IT_number 14
_symmetry_cell_setting monoclinic
_symmetry_space_group_name_Hall '-P 2yn'
_symmetry_space_group_name_H-M 'P 1 21/n 1'
_atom_sites_solution_hydrogens geom
_atom_sites_solution_primary direct
_atom_sites_solution_secondary difmap
_audit_creation_method SHELXL-97
_cell_angle_alpha 90.00
_cell_angle_beta 101.011(3)
_cell_angle_gamma 90.00
_cell_formula_units_Z 4
_cell_length_a 11.6667(11)
_cell_length_b 5.5586(5)
_cell_length_c 22.935(2)
_cell_measurement_temperature 100(2)
_cell_volume 1460.0(2)
_computing_cell_refinement 'APEX II'
_computing_data_collection 'APEX II'
_computing_data_reduction 'APEX II'
_computing_molecular_graphics 'CrystalMaker, Mercury and Vesta'
_computing_publication_material SHELXL97
_computing_structure_refinement 'SHELXL-97 (Sheldrick, 1997)'
_computing_structure_solution 'SHELXS-97 (Sheldrick, 1990)'
_diffrn_ambient_temperature 100(2)
_diffrn_measured_fraction_theta_full 0.888
_diffrn_measured_fraction_theta_max 0.888
_diffrn_measurement_device_type 'ChemMatCARS, APS'
_diffrn_radiation_monochromator silicon
_diffrn_radiation_source Synchrotron
_diffrn_radiation_wavelength 0.41328
_diffrn_reflns_av_R_equivalents 0.0639
_diffrn_reflns_av_sigmaI/netI 0.0612
_diffrn_reflns_limit_h_max 13
_diffrn_reflns_limit_h_min -13
_diffrn_reflns_limit_k_max 6
_diffrn_reflns_limit_k_min -6
_diffrn_reflns_limit_l_max 23
_diffrn_reflns_limit_l_min -26
_diffrn_reflns_number 9452
_diffrn_reflns_theta_full 14.07
_diffrn_reflns_theta_max 14.07
_diffrn_reflns_theta_min 2.19
_exptl_absorpt_coefficient_mu 0.144
_exptl_absorpt_correction_T_max 0.9845
_exptl_absorpt_correction_T_min 0.9693
_exptl_absorpt_correction_type multi-scan
_exptl_absorpt_process_details SADABS
_exptl_crystal_colour colorless
_exptl_crystal_density_diffrn 1.625
_exptl_crystal_density_method 'not measured'
_exptl_crystal_description block
_exptl_crystal_F_000 735
_exptl_crystal_size_max 0.10
_exptl_crystal_size_mid 0.05
_exptl_crystal_size_min 0.05
_refine_diff_density_max 3.988
_refine_diff_density_min -0.881
_refine_diff_density_rms 0.220
_refine_ls_extinction_method none
_refine_ls_goodness_of_fit_ref 1.082
_refine_ls_hydrogen_treatment constr
_refine_ls_matrix_type full
_refine_ls_number_parameters 210
_refine_ls_number_reflns 2212
_refine_ls_number_restraints 31
_refine_ls_restrained_S_all 1.077
_refine_ls_R_factor_all 0.1098
_refine_ls_R_factor_gt 0.0998
_refine_ls_shift/su_max 0.000
_refine_ls_shift/su_mean 0.000
_refine_ls_structure_factor_coef Fsqd
_refine_ls_weighting_details 'calc w=1/[\s^2^(Fo^2^)+(0.1707P)^2^+11.1223P] where P=(Fo^2^+2Fc^2^)/3'
_refine_ls_weighting_scheme calc
_refine_ls_wR_factor_gt 0.2532
_refine_ls_wR_factor_ref 0.2658
_reflns_number_gt 1883
_reflns_number_total 2212
_reflns_threshold_expression >2sigma(I)
_cod_data_source_file cm5b03792_si_005.cif
_cod_data_source_block global
_cod_original_sg_symbol_H-M 'P 21/n'
_cod_database_code 4002693

loop_
_symmetry_equiv_pos_as_xyz
'x, y, z'
'-x+1/2, y+1/2, -z+1/2'
'-x, -y, -z'
'x-1/2, -y-1/2, z-1/2'

loop_
_atom_site_label
_atom_site_type_symbol
_atom_site_fract_x
_atom_site_fract_y
_atom_site_fract_z
_atom_site_U_iso_or_equiv
_atom_site_adp_type
_atom_site_occupancy
_atom_site_symmetry_multiplicity
_atom_site_calc_flag
_atom_site_refinement_flags
_atom_site_disorder_assembly
_atom_site_disorder_group
S1 S 0.39611(14) 0.0346(3) 0.10598(7) 0.0098(5) Uani 1 1 d . . .
O3 O -0.0131(4) 0.4756(8) 0.2471(2) 0.0142(11) Uani 1 1 d . . .
O1 O 0.2595(4) 0.0834(8) -0.1903(2) 0.0122(11) Uani 1 1 d . . .
O4 O -0.0412(4) 0.0802(9) 0.2556(2) 0.0156(11) Uani 1 1 d . . .
O2 O 0.2641(4) 0.4768(8) -0.17273(19) 0.0107(10) Uani 1 1 d . . .
O5 O 0.4127(4) -0.2245(8) 0.1100(2) 0.0111(11) Uani 1 1 d . . .
O6 O 0.4936(4) 0.1964(8) 0.12913(19) 0.0117(10) Uani 1 1 d U . .
C4 C 0.1886(6) -0.0578(12) 0.1392(3) 0.0113(14) Uani 1 1 d . . .
H4 H 0.1877 -0.2030 0.1173 0.014 Uiso 1 1 calc R . .
C5 C 0.2792(6) 0.1094(11) 0.1409(3) 0.0111(15) Uani 1 1 d . . .
C13 C 0.2906(6) -0.0594(12) -0.0087(3) 0.0124(14) Uani 1 1 d . . .
H13 H 0.2676 -0.2072 0.0064 0.015 Uiso 1 1 calc R . .
C8 C 0.3520(6) 0.1097(11) 0.0290(3) 0.0114(14) Uani 1 1 d . . .
C6 C 0.2781(6) 0.3294(12) 0.1705(3) 0.0119(14) Uani 1 1 d . . .
H6 H 0.3385 0.4439 0.1703 0.014 Uiso 1 1 calc R . .
C9 C 0.3806(6) 0.3352(12) 0.0106(3) 0.0136(15) Uani 1 1 d . . .
H9 H 0.4179 0.4521 0.0380 0.016 Uiso 1 1 calc R . .
C12 C 0.2635(6) -0.0102(12) -0.0685(3) 0.0119(14) Uani 1 1 d . . .
H12 H 0.2228 -0.1254 -0.0954 0.014 Uiso 1 1 calc R . .
C3 C 0.1003(6) -0.0071(12) 0.1701(3) 0.0123(15) Uani 1 1 d . . .
H3 H 0.0401 -0.1217 0.1707 0.015 Uiso 1 1 calc R . .
C7 C 0.1882(6) 0.3771(11) 0.1998(3) 0.0113(15) Uani 1 1 d . . .
H7 H 0.1872 0.5263 0.2200 0.014 Uiso 1 1 calc R . .
C10 C 0.3521(6) 0.3827(11) -0.0504(3) 0.0108(14) Uani 1 1 d . . .
H10 H 0.3713 0.5348 -0.0649 0.013 Uiso 1 1 calc R . .
C1E C 0.0272(5) 0.392(2) 0.0153(10) 0.129(13) Uani 0.86(5) 1 d PD . .
H1E1 H 0.1122 0.4021 0.0191 0.194 Uiso 0.86(5) 1 calc PR . .
H1E2 H -0.0018 0.2488 -0.0078 0.194 Uiso 0.86(5) 1 calc PR . .
H1E3 H 0.0075 0.3818 0.0549 0.194 Uiso 0.86(5) 1 calc PR . .
C14 C 0.2738(5) 0.2606(9) -0.1550(3) 0.0026(13) Uani 1 1 d U . .
C1 C 0.0061(5) 0.2562(9) 0.2372(3) 0.0038(13) Uani 1 1 d U . .
C2 C 0.0987(5) 0.2128(11) 0.2008(3) 0.0065(13) Uani 1 1 d . . .
C11 C 0.2966(6) 0.2131(11) -0.0900(3) 0.0065(13) Uani 1 1 d U . .
Ca1 Ca 0.63659(11) 0.24372(18) 0.22129(5) 0.0026(5) Uani 1 1 d U . .

loop_
_atom_site_aniso_label
_atom_site_aniso_U_11
_atom_site_aniso_U_22
_atom_site_aniso_U_33
_atom_site_aniso_U_23
_atom_site_aniso_U_13
_atom_site_aniso_U_12
S1 0.0101(9) 0.0131(9) 0.0061(8) 0.0003(6) 0.0012(7) -0.0003(6)
O3 0.016(2) 0.014(2) 0.013(2) -0.0052(18) 0.002(2) 0.0069(19)
O1 0.008(2) 0.017(2) 0.012(2) -0.0072(19) 0.002(2) -0.0007(18)
O4 0.014(2) 0.020(2) 0.012(2) 0.0020(19) 0.002(2) -0.007(2)
O2 0.009(2) 0.013(2) 0.012(2) 0.0074(18) 0.0062(19) 0.0033(18)
O5 0.010(2) 0.017(2) 0.007(2) -0.0022(17) 0.002(2) 0.0015(17)
O6 0.0114(13) 0.0136(13) 0.0101(13) 0.0004(9) 0.0019(9) -0.0010(9)
C4 0.010(3) 0.015(3) 0.009(3) -0.001(2) 0.002(3) -0.004(3)
C5 0.009(3) 0.013(3) 0.012(3) 0.003(2) 0.001(3) 0.004(2)
C13 0.009(3) 0.016(3) 0.014(3) 0.005(3) 0.005(3) -0.002(3)
C8 0.009(3) 0.011(3) 0.012(3) 0.001(2) -0.002(3) 0.006(2)
C6 0.007(3) 0.016(3) 0.014(3) 0.001(3) 0.005(3) -0.002(3)
C9 0.012(3) 0.014(3) 0.012(3) 0.000(3) -0.002(3) -0.003(3)
C12 0.010(3) 0.015(3) 0.011(3) -0.002(2) 0.003(3) 0.002(3)
C3 0.008(3) 0.012(3) 0.016(3) 0.001(2) 0.001(3) -0.002(2)
C7 0.012(3) 0.013(3) 0.007(3) -0.002(2) -0.003(3) -0.002(3)
C10 0.011(3) 0.013(3) 0.009(3) 0.001(2) 0.004(3) 0.001(3)
C1E 0.082(15) 0.076(14) 0.20(3) 0.030(15) -0.060(16) 0.004(10)
C14 0.0022(15) 0.0030(15) 0.0026(15) 0.0004(9) 0.0005(10) -0.0003(9)
C1 0.0036(15) 0.0042(15) 0.0033(15) 0.0002(9) 0.0002(10) -0.0004(9)
C2 0.004(3) 0.012(3) 0.004(3) 0.003(2) 0.001(3) 0.003(2)
C11 0.0063(15) 0.0072(15) 0.0061(15) 0.0000(9) 0.0013(10) 0.0009(10)
Ca1 0.0036(7) 0.0031(6) 0.0011(6) -0.0008(4) 0.0005(5) -0.0011(4)

loop_
_atom_type_symbol
_atom_type_description
_atom_type_scat_dispersion_real
_atom_type_scat_dispersion_imag
_atom_type_scat_source
C C 0.0015 0.0009 'International Tables Vol C Tables 4.2.6.8 and 6.1.1.4'
H H 0.0000 0.0000 'International Tables Vol C Tables 4.2.6.8 and 6.1.1.4'
O O 0.0056 0.0036 'International Tables Vol C Tables 4.2.6.8 and 6.1.1.4'
S S 0.0826 0.0763 'International Tables Vol C Tables 4.2.6.8 and 6.1.1.4'
Ca Ca 0.1611 0.1926 'International Tables Vol C Tables 4.2.6.8 and 6.1.1.4'

loop_
_geom_angle_atom_site_label_1
_geom_angle_atom_site_label_2
_geom_angle_atom_site_label_3
_geom_angle
_geom_angle_site_symmetry_1
_geom_angle_site_symmetry_3
O5 S1 O6 120.0(3) . .
O5 S1 C5 108.1(3) . .
O6 S1 C5 107.8(3) . .
O5 S1 C8 107.7(3) . .
O6 S1 C8 105.7(3) . .
C5 S1 C8 106.9(3) . .
C1 O3 Ca1 145.9(5) . 2
C14 O1 Ca1 141.0(4) . 3_655
C14 O1 Ca1 102.1(3) . 4_565
Ca1 O1 Ca1 107.80(17) 3_655 4_565
C1 O4 Ca1 173.5(4) . 2_545
C14 O2 Ca1 139.4(4) . 3_665
C14 O2 Ca1 82.4(3) . 4_565
Ca1 O2 Ca1 95.97(15) 3_665 4_565
S1 O6 Ca1 137.1(3) . .
C3 C4 C5 118.8(6) . .
C6 C5 C4 121.0(7) . .
C6 C5 S1 120.5(5) . .
C4 C5 S1 118.5(5) . .
C12 C13 C8 118.8(6) . .
C13 C8 C9 123.4(6) . .
C13 C8 S1 118.4(5) . .
C9 C8 S1 118.2(5) . .
C7 C6 C5 119.0(6) . .
C8 C9 C10 116.9(6) . .
C13 C12 C11 119.6(6) . .
C4 C3 C2 120.8(6) . .
C6 C7 C2 121.7(6) . .
C11 C10 C9 121.3(6) . .
O1 C14 O2 122.6(5) . .
O1 C14 C11 118.7(5) . .
O2 C14 C11 118.6(5) . .
O1 C14 Ca1 53.3(3) . 4_565
O2 C14 Ca1 72.7(3) . 4_565
C11 C14 Ca1 156.1(4) . 4_565
O4 C1 O3 126.4(7) . .
O4 C1 C2 118.5(5) . .
O3 C1 C2 115.1(5) . .
C7 C2 C3 118.7(6) . .
C7 C2 C1 121.6(6) . .
C3 C2 C1 119.5(6) . .
C10 C11 C12 119.7(6) . .
C10 C11 C14 120.6(6) . .
C12 C11 C14 119.7(5) . .
O3 Ca1 O4 95.50(18) 2_545 2
O3 Ca1 O2 169.21(16) 2_545 3_665
O4 Ca1 O2 82.80(17) 2 3_665
O3 Ca1 O1 89.09(18) 2_545 3_655
O4 Ca1 O1 174.72(18) 2 3_655
O2 Ca1 O1 92.21(17) 3_665 3_655
O3 Ca1 O6 80.59(16) 2_545 .
O4 Ca1 O6 90.37(16) 2 .
O2 Ca1 O6 88.75(16) 3_665 .
O1 Ca1 O6 87.81(15) 3_655 .
O3 Ca1 O1 107.38(16) 2_545 4_666
O4 Ca1 O1 73.81(15) 2 4_666
O2 Ca1 O1 82.45(16) 3_665 4_666
O1 Ca1 O1 107.32(12) 3_655 4_666
O6 Ca1 O1 162.69(16) . 4_666
O3 Ca1 O2 73.08(14) 2_545 4_666
O4 Ca1 O2 110.43(15) 2 4_666
O2 Ca1 O2 117.53(10) 3_665 4_666
O1 Ca1 O2 73.39(14) 3_655 4_666
O6 Ca1 O2 147.56(14) . 4_666
O1 Ca1 O2 48.61(14) 4_666 4_666
O3 Ca1 C14 87.09(16) 2_545 4_666
O4 Ca1 C14 89.01(16) 2 4_666
O2 Ca1 C14 103.50(16) 3_665 4_666
O1 Ca1 C14 93.83(15) 3_655 4_666
O6 Ca1 C14 167.55(17) . 4_666
O1 Ca1 C14 24.54(15) 4_666 4_666
O2 Ca1 C14 24.92(13) 4_666 4_666
O3 Ca1 Ca1 81.71(12) 2_545 2_645
O4 Ca1 Ca1 146.58(12) 2 2_645
O2 Ca1 Ca1 105.57(12) 3_665 2_645
O1 Ca1 Ca1 36.77(10) 3_655 2_645
O6 Ca1 Ca1 121.58(11) . 2_645
O1 Ca1 Ca1 75.33(11) 4_666 2_645
O2 Ca1 Ca1 36.81(9) 4_666 2_645
C14 Ca1 Ca1 57.65(11) 4_666 2_645
O3 Ca1 Ca1 142.00(13) 2_545 2_655
O4 Ca1 Ca1 70.56(12) 2 2_655
O2 Ca1 Ca1 47.23(11) 3_665 2_655
O1 Ca1 Ca1 107.22(12) 3_655 2_655
O6 Ca1 Ca1 132.66(12) . 2_655
O1 Ca1 Ca1 35.44(11) 4_666 2_655
O2 Ca1 Ca1 79.02(9) 4_666 2_655
C14 Ca1 Ca1 58.42(11) 4_666 2_655
Ca1 Ca1 Ca1 91.21(5) 2_645 2_655

loop_
_geom_bond_atom_site_label_1
_geom_bond_atom_site_label_2
_geom_bond_distance
_geom_bond_site_symmetry_2
S1 O5 1.454(5) .
S1 O6 1.468(5) .
S1 C5 1.758(7) .
S1 C8 1.790(6) .
O3 C1 1.269(7) .
O3 Ca1 2.284(5) 2
O1 C14 1.266(7) .
O1 Ca1 2.369(5) 3_655
O1 Ca1 2.445(4) 4_565
O4 C1 1.237(8) .
O4 Ca1 2.289(5) 2_545
O2 C14 1.267(7) .
O2 Ca1 2.343(5) 3_665
O2 Ca1 2.871(4) 4_565
O6 Ca1 2.444(4) .
C4 C3 1.387(10) .
C4 C5 1.403(9) .
C5 C6 1.400(10) .
C13 C12 1.376(9) .
C13 C8 1.381(9) .
C8 C9 1.384(10) .
C6 C7 1.377(10) .
C9 C10 1.399(9) .
C12 C11 1.415(9) .
C3 C2 1.412(9) .
C7 C2 1.390(9) .
C10 C11 1.381(9) .
C1E C1E 1.47000(16) 3_565
C14 C11 1.488(8) .
C14 Ca1 2.980(6) 4_565
C1 C2 1.506(10) .
Ca1 O3 2.284(5) 2_545
Ca1 O4 2.289(5) 2
Ca1 O2 2.343(5) 3_665
Ca1 O1 2.369(5) 3_655
Ca1 O1 2.445(4) 4_666
Ca1 O2 2.871(4) 4_666
Ca1 C14 2.980(6) 4_666
Ca1 Ca1 3.8898(16) 2_645
Ca1 Ca1 3.8898(16) 2_655

loop_
_cod_changelog_entry_id
_cod_changelog_entry_author
_cod_changelog_entry_date
_cod_changelog_entry_text
1 'Vaitkus, Antanas' 2022-05-09T03:10:00+03:00 'Updated bibliographic information.'
